data_7718687
loop_
_publ_author_name
'Zhang, Shihao'
'Sun, Yahao'
'Chen, Wenjing'
'Li, Huafeng'
'Li, Kunhong'
'Ma, Pengtao'
'Wang, Jingping'
'Niu, Jingyang'

_publ_section_title
;
 Facile synthesis of a Ru-based polyoxometalate for efficient reduction of
 nitrobenzene.
;
_journal_issue 23
_journal_name_full 'Dalton transactions (Cambridge, England : 2003)'
_journal_page_first 9352
_journal_page_last 9358
_journal_paper_doi 10.1039/d5dt00020c
_journal_volume 54
_journal_year 2025
_chemical_formula_moiety 'C20 H16 Cl2 N4 O40 P Ru2 W11, 1[Na+], 2[H+], 10[H2O]'
_chemical_formula_sum 'C20 H38 Cl2 N4 Na O50 P Ru2 W11'
_chemical_formula_weight 3483.89
_space_group_crystal_system triclinic
_space_group_IT_number 2
_space_group_name_Hall '-P 1'
_space_group_name_H-M_alt 'P -1'
_atom_sites_solution_hydrogens geom
_atom_sites_solution_primary iterative
_audit_creation_date 2025-04-21
_audit_creation_method
;
Olex2 1.5
(compiled 2024.02.16 svn.r378c4104 for OlexSys, GUI svn.r6928)
;
_audit_update_record
;
2025-04-21 deposited with the CCDC.	2025-05-05 downloaded from the CCDC.
;
_cell_angle_alpha 89.7310(10)
_cell_angle_beta 76.2710(10)
_cell_angle_gamma 63.0070(10)
_cell_formula_units_Z 2
_cell_length_a 13.7139(5)
_cell_length_b 13.8151(5)
_cell_length_c 23.4730(9)
_cell_measurement_reflns_used 8283
_cell_measurement_temperature 150(2)
_cell_measurement_theta_max 28.30
_cell_measurement_theta_min 2.30
_cell_volume 3822.1(2)
_computing_cell_refinement 'SAINT V8.38A (Bruker, 2018)'
_computing_data_reduction 'SAINT V8.38A (Bruker, 2018)'
_computing_molecular_graphics 'Olex2 1.5 (Dolomanov et al., 2009)'
_computing_publication_material 'Olex2 1.5 (Dolomanov et al., 2009)'
_computing_structure_refinement 'SHELXL 2018/3 (Sheldrick, 2015)'
_computing_structure_solution 'olex2.solve 1.5 (Bourhis et al., 2015)'
_diffrn_ambient_temperature 149.99
_diffrn_measured_fraction_theta_full 0.997
_diffrn_measured_fraction_theta_max 0.997
_diffrn_measurement_device_type 'Bruker D8 VENTURE PHOTON II'
_diffrn_measurement_method '\f and \w scans'
_diffrn_radiation_monochromator 'Helios multilayer optic'
_diffrn_radiation_type 'Mo K\a'
_diffrn_radiation_wavelength 0.71073
_diffrn_reflns_av_R_equivalents 0.0717
_diffrn_reflns_av_unetI/netI 0.0722
_diffrn_reflns_Laue_measured_fraction_full 0.997
_diffrn_reflns_Laue_measured_fraction_max 0.997
_diffrn_reflns_limit_h_max 16
_diffrn_reflns_limit_h_min -15
_diffrn_reflns_limit_k_max 16
_diffrn_reflns_limit_k_min -16
_diffrn_reflns_limit_l_max 28
_diffrn_reflns_limit_l_min -28
_diffrn_reflns_number 47946
_diffrn_reflns_point_group_measured_fraction_full 0.997
_diffrn_reflns_point_group_measured_fraction_max 0.997
_diffrn_reflns_theta_full 25.097
_diffrn_reflns_theta_max 25.097
_diffrn_reflns_theta_min 2.302
_diffrn_source_current 1.4
_diffrn_source_power 0.07
_diffrn_source_type Microfocus
_diffrn_source_voltage 50.0
_diffrn_standards_number 0
_exptl_absorpt_coefficient_mu 17.044
_exptl_absorpt_correction_T_max 0.7457
_exptl_absorpt_correction_T_min 0.5095
_exptl_absorpt_correction_type multi-scan
_exptl_absorpt_process_details
'SADABS-2016/2 (Bruker,2016/2) was used for absorption correction. wR2(int) was 0.1133 before and 0.0676 after correction. The Ratio of minimum to maximum transmission is 0.6833. The \l/2 correction factor is Not present.'
_exptl_crystal_colour yellow
_exptl_crystal_colour_primary yellow
_exptl_crystal_density_diffrn 3.027
_exptl_crystal_description block
_exptl_crystal_F_000 3096
_exptl_crystal_size_max 0.08
_exptl_crystal_size_mid 0.04
_exptl_crystal_size_min 0.04
_refine_diff_density_max 1.970
_refine_diff_density_min -2.269
_refine_diff_density_rms 0.228
_refine_ls_extinction_method none
_refine_ls_goodness_of_fit_ref 1.012
_refine_ls_hydrogen_treatment constr
_refine_ls_matrix_type full
_refine_ls_number_parameters 757
_refine_ls_number_reflns 13572
_refine_ls_number_restraints 18
_refine_ls_restrained_S_all 1.012
_refine_ls_R_factor_all 0.0747
_refine_ls_R_factor_gt 0.0436
_refine_ls_shift/su_max 0.001
_refine_ls_shift/su_mean 0.000
_refine_ls_structure_factor_coef Fsqd
_refine_ls_weighting_details 'w=1/[\s^2^(Fo^2^)+(0.0314P)^2^] where P=(Fo^2^+2Fc^2^)/3'
_refine_ls_weighting_scheme calc
_refine_ls_wR_factor_gt 0.0830
_refine_ls_wR_factor_ref 0.0947
_reflns_Friedel_coverage 0.000
_reflns_number_gt 8850
_reflns_number_total 13572
_reflns_threshold_expression 'I > 2\s(I)'
_cod_data_source_file d5dt00020c2.cif
_cod_data_source_block 2367306
_cod_depositor_comments 'Adding full bibliography for 7718687.cif.'
_cod_database_code 7718687
_shelx_shelxl_version_number 2018/3
_shelx_space_group_comment
;
The symmetry employed for this shelxl refinement is uniquely defined
by the following loop, which should always be used as a source of
symmetry information in preference to the above space-group names.
They are only intended as comments.
;
_shelx_estimated_absorpt_t_max 0.549
_shelx_estimated_absorpt_t_min 0.343
_diffrn_source_source 'Incoatc Ius 3.0 '
_olex2_refinement_description
;
1. Fixed Uiso
 At 1.2 times of:
  All C(H) groups
2. Uiso/Uaniso restraints and constraints
Uanis(O41) \\sim Ueq, Uanis(O42) \\sim Ueq, Uanis(O44) \\sim Ueq: with sigma of
0.005 and sigma for terminal atoms of 0.01
3. Others
 Fixed Sof: O11(0.8) O22(0.8) O24(0.8) O39(0.8) O41(0.2) O42(0.2) O43(0.2)
 O44(0.2)
4.a Aromatic/amide H refined with riding coordinates:
 C1(H1), C2(H2), C3(H3), C4(H4), C7(H7), C8(H8), C9(H9), C10(H10), C11(H11),
 C12(H12), C13(H13), C14(H14), C17(H17), C18(H18), C19(H19), C20(H20)
;
_smtbx_masks_special_details
;
A solvent mask was calculated and 453 electrons were 
found in a volume of 1626\%A^3^ in 1 void per unit cell. 
This is consistent with the presence of 
1[Na+],2[H+], 10[H2O] per formula unit 
which account for 226 electrons 
per unit cell.
;
_smtbx_masks_void_probe_radius 1.2
_smtbx_masks_void_truncation_radius 1.2
_olex2_submission_special_instructions 'No special instructions were received'

loop_
_space_group_symop_operation_xyz
'x, y, z'
'-x, -y, -z'

loop_
_atom_site_label
_atom_site_type_symbol
_atom_site_fract_x
_atom_site_fract_y
_atom_site_fract_z
_atom_site_U_iso_or_equiv
_atom_site_adp_type
_atom_site_occupancy
_atom_site_site_symmetry_order
_atom_site_calc_flag
_atom_site_refinement_flags_posn
_atom_site_refinement_flags_adp
_atom_site_refinement_flags_occupancy
_atom_site_disorder_assembly
_atom_site_disorder_group
C1 C -0.0213(12) 0.4303(10) 0.6496(6) 0.048(4) Uani 1 1 d . . . . .
H1 H -0.031543 0.463996 0.687234 0.057 Uiso 1 1 calc R U . . .
C2 C -0.0837(12) 0.3803(11) 0.6455(8) 0.057(4) Uani 1 1 d . . . . .
H2 H -0.137708 0.380544 0.679435 0.068 Uiso 1 1 calc R U . . .
C3 C -0.0696(11) 0.3293(11) 0.5925(7) 0.050(4) Uani 1 1 d . . . . .
H3 H -0.112026 0.292270 0.588842 0.060 Uiso 1 1 calc R U . . .
C4 C 0.0106(11) 0.3332(10) 0.5429(6) 0.042(3) Uani 1 1 d . . . . .
H4 H 0.023959 0.297663 0.505240 0.050 Uiso 1 1 calc R U . . .
C5 C 0.0687(9) 0.3893(8) 0.5502(5) 0.024(3) Uani 1 1 d . . . . .
C6 C 0.1567(10) 0.3950(10) 0.5011(5) 0.036(3) Uani 1 1 d . . . . .
C7 C 0.1792(10) 0.3578(10) 0.4434(5) 0.038(3) Uani 1 1 d . . . . .
H7 H 0.139797 0.322452 0.432491 0.046 Uiso 1 1 calc R U . . .
C8 C 0.2583(11) 0.3713(11) 0.4012(6) 0.051(4) Uani 1 1 d . . . . .
H8 H 0.275160 0.344871 0.360916 0.061 Uiso 1 1 calc R U . . .
C9 C 0.3133(11) 0.4243(10) 0.4184(6) 0.043(4) Uani 1 1 d . . . . .
H9 H 0.367954 0.435798 0.389929 0.052 Uiso 1 1 calc R U . . .
C10 C 0.2881(11) 0.4601(9) 0.4769(6) 0.041(3) Uani 1 1 d . . . . .
H10 H 0.327133 0.495065 0.488658 0.049 Uiso 1 1 calc R U . . .
C11 C 0.2214(13) 0.1392(11) 0.6908(6) 0.056(4) Uani 1 1 d . . . . .
H11 H 0.220146 0.165525 0.728454 0.067 Uiso 1 1 calc R U . . .
C12 C 0.1581(12) 0.0874(11) 0.6886(7) 0.057(4) Uani 1 1 d . . . . .
H12 H 0.112797 0.078909 0.723737 0.069 Uiso 1 1 calc R U . . .
C13 C 0.1611(12) 0.0485(11) 0.6351(7) 0.055(4) Uani 1 1 d . . . . .
H13 H 0.117865 0.011940 0.632334 0.066 Uiso 1 1 calc R U . . .
C14 C 0.2287(11) 0.0622(11) 0.5836(6) 0.048(4) Uani 1 1 d . . . . .
H14 H 0.232189 0.035638 0.545532 0.058 Uiso 1 1 calc R U . . .
C15 C 0.2900(9) 0.1164(8) 0.5908(5) 0.029(3) Uani 1 1 d . . . . .
C16 C 0.3687(10) 0.1317(9) 0.5389(5) 0.030(3) Uani 1 1 d . . . . .
C17 C 0.3799(10) 0.1027(9) 0.4807(5) 0.040(4) Uani 1 1 d . . . . .
H17 H 0.336057 0.071792 0.470548 0.048 Uiso 1 1 calc R U . . .
C18 C 0.4579(12) 0.1201(11) 0.4367(7) 0.057(4) Uani 1 1 d . . . . .
H18 H 0.468503 0.099433 0.396247 0.068 Uiso 1 1 calc R U . . .
C19 C 0.5178(11) 0.1661(10) 0.4518(6) 0.043(4) Uani 1 1 d . . . . .
H19 H 0.569260 0.179770 0.422236 0.052 Uiso 1 1 calc R U . . .
C20 C 0.5040(11) 0.1921(10) 0.5084(6) 0.048(4) Uani 1 1 d . . . . .
H20 H 0.547354 0.223966 0.518160 0.057 Uiso 1 1 calc R U . . .
Cl1 Cl 0.0420(3) 0.6681(3) 0.59580(17) 0.0558(10) Uani 1 1 d . . . . .
Cl2 Cl 0.5221(3) 0.0895(3) 0.66538(18) 0.0612(11) Uani 1 1 d . . . . .
N1 N 0.0548(8) 0.4351(7) 0.6035(4) 0.030(2) Uani 1 1 d . . . . .
N2 N 0.2102(8) 0.4471(7) 0.5179(4) 0.031(2) Uani 1 1 d . . . . .
N3 N 0.2855(8) 0.1549(8) 0.6427(4) 0.033(2) Uani 1 1 d . . . . .
N4 N 0.4313(8) 0.1760(7) 0.5537(4) 0.033(2) Uani 1 1 d . . . . .
O1 O 0.2660(7) 0.3557(6) 0.6174(3) 0.037(2) Uani 1 1 d . . . . .
O2 O 0.4747(7) 0.3153(6) 0.6302(4) 0.049(3) Uani 1 1 d . . . . .
O3 O 0.3081(7) 0.3092(7) 0.7241(4) 0.050(2) Uani 1 1 d . . . . .
O4 O 0.2866(7) 0.5413(7) 0.5984(4) 0.048(2) Uani 1 1 d . . . . .
O5 O 0.1194(8) 0.5339(6) 0.6942(4) 0.050(3) Uani 1 1 d . . . . .
O6 O 0.3679(8) 0.6774(8) 0.5534(3) 0.052(3) Uani 1 1 d . . . . .
O7 O 0.6844(8) 0.2975(7) 0.6093(4) 0.055(3) Uani 1 1 d . . . . .
O8 O 0.5020(7) 0.4962(6) 0.6028(4) 0.046(2) Uani 1 1 d . . . . .
O9 O -0.0828(8) 0.5999(8) 0.7756(5) 0.066(3) Uani 1 1 d . . . . .
O10 O 0.2041(8) 0.7301(7) 0.6630(4) 0.051(3) Uani 1 1 d . . . . .
O11 O 0.3670(8) 0.5166(7) 0.6983(4) 0.023(2) Uani 0.8 1 d . . P A 1
O12 O 0.5931(8) 0.4729(7) 0.6954(4) 0.051(3) Uani 1 1 d . . . . .
O13 O 0.5525(8) 0.3119(7) 0.7232(4) 0.054(3) Uani 1 1 d . . . . .
O14 O 0.2088(9) 0.2534(7) 0.8245(5) 0.071(3) Uani 1 1 d . . . . .
O15 O 0.4168(8) 0.2667(8) 0.8089(4) 0.058(3) Uani 1 1 d . . . . .
O16 O 0.6320(9) 0.2085(8) 0.8174(5) 0.074(3) Uani 1 1 d . . . . .
O17 O 0.1254(8) 0.4736(7) 0.8025(4) 0.057(3) Uani 1 1 d . . . . .
O18 O 0.4028(7) 0.7021(7) 0.6607(4) 0.047(2) Uani 1 1 d . . . . .
O19 O 0.0180(8) 0.7389(7) 0.7407(4) 0.053(3) Uani 1 1 d . . . . .
O20 O 0.0210(8) 0.9314(7) 0.7114(4) 0.055(3) Uani 1 1 d . . . . .
O21 O 0.2268(7) 0.8378(7) 0.7433(4) 0.053(3) Uani 1 1 d . . . . .
O22 O 0.1937(8) 0.6425(7) 0.7774(4) 0.026(2) Uani 0.8 1 d . . P A 1
O23 O 0.5389(8) 0.6780(7) 0.7313(4) 0.056(3) Uani 1 1 d . . . . .
O24 O 0.3815(8) 0.6250(8) 0.7795(4) 0.031(2) Uani 0.8 1 d . . P A 1
O25 O 0.7221(7) 0.5113(8) 0.7601(4) 0.062(3) Uani 1 1 d . . . . .
O26 O 0.5734(10) 0.4269(8) 0.8035(4) 0.072(3) Uani 1 1 d . . . . .
O27 O 0.4357(8) 0.3850(8) 0.8865(4) 0.062(3) Uani 1 1 d . . . . .
O28 O 0.2605(9) 0.4868(8) 0.9882(4) 0.062(3) Uani 1 1 d . . . . .
O29 O 0.2328(8) 0.4071(9) 0.8875(4) 0.064(3) Uani 1 1 d . . . . .
O30 O 0.3582(8) 0.8119(8) 0.8137(4) 0.056(3) Uani 1 1 d . . . . .
O31 O -0.0006(9) 0.6850(7) 0.8467(4) 0.059(3) Uani 1 1 d . . . . .
O32 O 0.0487(8) 0.8472(6) 0.8181(4) 0.050(3) Uani 1 1 d . . . . .
O33 O 0.1959(8) 0.7762(7) 0.8779(4) 0.054(3) Uani 1 1 d . . . . .
O34 O -0.0322(8) 0.8354(7) 0.9371(4) 0.063(3) Uani 1 1 d . . . . .
O35 O 0.3544(10) 0.7908(8) 0.9310(5) 0.086(4) Uani 1 1 d . . . . .
O36 O 0.1483(8) 0.6185(9) 0.9081(5) 0.076(3) Uani 1 1 d . . . . .
O37 O 0.3495(8) 0.5939(8) 0.9042(4) 0.060(3) Uani 1 1 d . . . . .
O38 O 0.5112(8) 0.6298(8) 0.8395(4) 0.063(3) Uani 1 1 d . . . . .
O39 O 0.3384(8) 0.4715(7) 0.8017(4) 0.029(2) Uani 0.8 1 d . . P A 1
O40 O 0.4083(8) 0.8852(7) 0.7035(4) 0.053(3) Uani 1 1 d . . . . .
P1 P 0.3184(3) 0.5635(3) 0.76460(13) 0.0283(7) Uani 1 1 d . . . . .
Ru1 Ru 0.16810(9) 0.49127(8) 0.60648(5) 0.0350(3) Uani 1 1 d . . . . .
Ru2 Ru 0.37569(9) 0.24061(8) 0.64006(5) 0.0376(3) Uani 1 1 d . . . . .
W1 W 0.04482(4) 0.59861(4) 0.76760(2) 0.03815(15) Uani 1 1 d . . . . .
W2 W 0.35239(5) 0.61756(4) 0.61582(2) 0.03339(13) Uani 1 1 d . . . . .
W3 W 0.54929(4) 0.37966(4) 0.65081(2) 0.03584(14) Uani 1 1 d . . . . .
W4 W 0.25808(5) 0.34502(4) 0.80312(2) 0.04280(16) Uani 1 1 d . . . . .
W5 W 0.10657(5) 0.81231(4) 0.73262(2) 0.03860(15) Uani 1 1 d . . . . .
W6 W 0.51996(5) 0.32120(5) 0.80547(2) 0.04572(16) Uani 1 1 d . . . . .
W7 W 0.58676(5) 0.54093(5) 0.76280(2) 0.04492(16) Uani 1 1 d . . . . .
W8 W 0.38507(5) 0.78103(4) 0.72810(2) 0.04140(15) Uani 1 1 d . . . . .
W9 W 0.07153(5) 0.75142(5) 0.87729(3) 0.05000(18) Uani 1 1 d . . . . .
W10 W 0.28331(6) 0.49754(6) 0.91441(3) 0.05588(19) Uani 1 1 d . . . . .
W11 W 0.35348(5) 0.71998(5) 0.87303(2) 0.04563(16) Uani 1 1 d . . . . .
O41 O 0.238(3) 0.511(3) 0.7671(16) 0.027(9) Uani 0.2 1 d . U P A 2
O42 O 0.290(3) 0.660(2) 0.7294(14) 0.016(8) Uani 0.2 1 d . U P A 2
O43 O 0.430(3) 0.482(4) 0.752(2) 0.053(13) Uani 0.2 1 d . . P A 2
O44 O 0.276(4) 0.626(3) 0.836(2) 0.050(12) Uani 0.2 1 d . U P A 2

loop_
_atom_site_aniso_label
_atom_site_aniso_U_11
_atom_site_aniso_U_22
_atom_site_aniso_U_33
_atom_site_aniso_U_23
_atom_site_aniso_U_13
_atom_site_aniso_U_12
C1 0.054(9) 0.029(7) 0.046(9) 0.004(6) -0.009(7) -0.010(7)
C2 0.042(9) 0.052(9) 0.085(13) 0.016(9) -0.014(8) -0.029(8)
C3 0.039(8) 0.048(9) 0.090(12) 0.027(9) -0.033(8) -0.035(7)
C4 0.046(8) 0.048(8) 0.047(9) 0.015(7) -0.015(7) -0.034(7)
C5 0.025(6) 0.025(6) 0.028(7) -0.008(5) -0.008(5) -0.017(5)
C6 0.035(7) 0.049(8) 0.034(8) 0.015(6) -0.004(6) -0.030(7)
C7 0.042(8) 0.042(8) 0.033(8) -0.002(6) -0.010(6) -0.021(7)
C8 0.036(8) 0.075(10) 0.042(9) 0.019(8) 0.003(7) -0.032(8)
C9 0.039(8) 0.043(8) 0.049(9) 0.014(7) -0.001(7) -0.025(7)
C10 0.043(8) 0.028(7) 0.057(10) 0.008(7) -0.023(7) -0.017(6)
C11 0.077(11) 0.045(9) 0.044(9) 0.001(7) -0.002(8) -0.034(8)
C12 0.065(11) 0.045(9) 0.071(12) 0.017(8) -0.003(9) -0.041(8)
C13 0.052(10) 0.050(9) 0.073(12) 0.010(9) -0.018(9) -0.031(8)
C14 0.038(8) 0.054(9) 0.055(10) -0.005(7) -0.007(7) -0.025(7)
C15 0.023(6) 0.010(6) 0.044(8) 0.009(5) 0.001(6) -0.005(5)
C16 0.027(7) 0.029(7) 0.026(7) 0.004(5) 0.003(5) -0.011(6)
C17 0.030(7) 0.030(7) 0.034(8) 0.016(6) 0.006(6) 0.001(6)
C18 0.054(10) 0.042(9) 0.059(10) 0.010(8) -0.010(8) -0.011(8)
C19 0.041(8) 0.036(8) 0.037(9) 0.005(6) 0.010(7) -0.016(7)
C20 0.054(9) 0.046(8) 0.041(9) 0.004(7) 0.004(7) -0.029(7)
Cl1 0.068(3) 0.051(2) 0.066(3) 0.0148(19) -0.037(2) -0.033(2)
Cl2 0.072(3) 0.042(2) 0.072(3) 0.0055(19) -0.034(2) -0.022(2)
N1 0.028(6) 0.022(5) 0.033(6) 0.005(5) -0.006(5) -0.008(5)
N2 0.029(6) 0.028(5) 0.043(7) 0.000(5) -0.010(5) -0.019(5)
N3 0.033(6) 0.046(6) 0.010(5) -0.003(5) 0.003(4) -0.014(5)
N4 0.029(6) 0.029(6) 0.043(7) 0.005(5) -0.011(5) -0.015(5)
O1 0.047(5) 0.037(5) 0.029(5) 0.002(4) -0.011(4) -0.020(4)
O2 0.050(6) 0.033(5) 0.082(7) 0.022(5) -0.038(5) -0.025(5)
O3 0.052(6) 0.047(6) 0.044(6) 0.002(5) -0.014(5) -0.017(5)
O4 0.047(6) 0.046(5) 0.066(7) 0.016(5) -0.032(5) -0.028(5)
O5 0.058(6) 0.032(5) 0.050(6) -0.002(4) -0.012(5) -0.015(5)
O6 0.061(6) 0.082(7) 0.020(5) 0.018(5) -0.014(4) -0.037(6)
O7 0.056(6) 0.050(6) 0.039(6) -0.009(5) 0.015(5) -0.020(5)
O8 0.051(6) 0.033(5) 0.066(7) 0.013(5) -0.028(5) -0.025(5)
O9 0.056(7) 0.091(8) 0.077(8) 0.029(6) -0.021(6) -0.054(6)
O10 0.063(6) 0.067(6) 0.043(6) 0.004(5) -0.016(5) -0.045(6)
O11 0.033(6) 0.024(5) 0.013(5) 0.006(4) -0.011(4) -0.013(5)
O12 0.070(7) 0.078(7) 0.034(5) 0.015(5) -0.021(5) -0.056(6)
O13 0.076(7) 0.059(6) 0.033(5) -0.002(5) -0.011(5) -0.039(6)
O14 0.077(8) 0.041(6) 0.089(8) 0.015(6) -0.005(6) -0.030(6)
O15 0.059(7) 0.071(7) 0.040(6) 0.004(5) -0.016(5) -0.026(6)
O16 0.075(8) 0.053(6) 0.081(8) 0.021(6) -0.042(6) -0.008(6)
O17 0.067(7) 0.046(6) 0.047(6) 0.008(5) -0.012(5) -0.019(5)
O18 0.044(6) 0.058(6) 0.043(6) -0.012(5) -0.002(4) -0.032(5)
O19 0.070(7) 0.050(6) 0.046(6) -0.004(5) 0.003(5) -0.042(5)
O20 0.059(6) 0.037(5) 0.068(7) 0.024(5) -0.026(5) -0.018(5)
O21 0.048(6) 0.057(6) 0.037(5) -0.023(5) 0.022(4) -0.026(5)
O22 0.030(6) 0.025(5) 0.021(5) 0.010(4) -0.003(4) -0.013(5)
O23 0.057(6) 0.058(6) 0.040(6) 0.009(5) 0.002(5) -0.025(5)
O24 0.027(6) 0.046(6) 0.023(6) 0.000(5) -0.007(4) -0.017(5)
O25 0.024(5) 0.100(8) 0.045(6) -0.004(6) -0.004(4) -0.018(5)
O26 0.112(9) 0.079(7) 0.040(6) -0.002(5) -0.032(6) -0.052(7)
O27 0.063(7) 0.091(8) 0.028(5) -0.007(5) -0.014(5) -0.031(6)
O28 0.093(8) 0.089(8) 0.016(5) 0.018(5) -0.017(5) -0.050(7)
O29 0.064(7) 0.117(9) 0.019(5) -0.003(5) -0.013(5) -0.047(7)
O30 0.061(6) 0.074(7) 0.028(5) -0.006(5) 0.005(5) -0.035(6)
O31 0.096(8) 0.053(6) 0.022(5) -0.012(4) 0.015(5) -0.043(6)
O32 0.067(7) 0.033(5) 0.047(6) 0.003(4) 0.002(5) -0.030(5)
O33 0.055(6) 0.053(6) 0.044(6) -0.001(5) 0.001(5) -0.025(5)
O34 0.055(6) 0.063(6) 0.057(7) -0.019(5) 0.014(5) -0.030(5)
O35 0.122(10) 0.066(7) 0.080(8) -0.009(6) -0.052(8) -0.039(7)
O36 0.055(7) 0.088(8) 0.073(8) 0.035(6) -0.001(6) -0.033(6)
O37 0.065(7) 0.069(7) 0.058(7) 0.026(5) -0.031(5) -0.033(6)
O38 0.069(7) 0.076(7) 0.027(5) 0.011(5) -0.002(5) -0.026(6)
O39 0.053(7) 0.036(6) 0.017(5) 0.014(4) -0.016(5) -0.033(5)
O40 0.068(7) 0.066(6) 0.039(6) -0.002(5) 0.005(5) -0.051(6)
P1 0.0348(19) 0.0328(17) 0.0203(16) 0.0020(13) -0.0081(14) -0.0178(16)
Ru1 0.0382(6) 0.0349(6) 0.0419(7) 0.0089(5) -0.0185(5) -0.0216(5)
Ru2 0.0430(7) 0.0312(6) 0.0436(7) 0.0055(5) -0.0155(5) -0.0195(5)
W1 0.0332(3) 0.0379(3) 0.0420(3) 0.0003(3) -0.0017(2) -0.0194(3)
W2 0.0454(3) 0.0412(3) 0.0277(3) 0.0098(2) -0.0129(2) -0.0305(3)
W3 0.0301(3) 0.0407(3) 0.0362(3) -0.0040(2) -0.0057(2) -0.0175(3)
W4 0.0611(4) 0.0444(3) 0.0326(3) 0.0155(3) -0.0122(3) -0.0329(3)
W5 0.0378(3) 0.0331(3) 0.0415(3) 0.0051(2) -0.0038(3) -0.0169(3)
W6 0.0466(4) 0.0514(4) 0.0325(3) 0.0120(3) -0.0131(3) -0.0161(3)
W7 0.0410(3) 0.0682(4) 0.0326(3) 0.0018(3) -0.0114(3) -0.0306(3)
W8 0.0484(4) 0.0457(3) 0.0361(3) -0.0014(3) 0.0002(3) -0.0324(3)
W9 0.0496(4) 0.0464(4) 0.0390(4) -0.0025(3) 0.0117(3) -0.0209(3)
W10 0.0616(4) 0.0788(5) 0.0276(3) 0.0179(3) -0.0075(3) -0.0352(4)
W11 0.0562(4) 0.0593(4) 0.0265(3) -0.0038(3) -0.0047(3) -0.0341(3)
O41 0.028(10) 0.027(10) 0.028(10) 0.002(5) -0.007(5) -0.016(6)
O42 0.015(9) 0.016(9) 0.015(9) 0.004(5) -0.004(5) -0.004(6)
O43 0.03(3) 0.07(3) 0.07(3) 0.00(3) 0.00(2) -0.03(3)
O44 0.051(13) 0.050(13) 0.050(13) 0.004(5) -0.015(6) -0.022(7)

loop_
_atom_type_symbol
_atom_type_description
_atom_type_scat_dispersion_real
_atom_type_scat_dispersion_imag
_atom_type_scat_source
C C 0.0033 0.0016 'International Tables Vol C Tables 4.2.6.8 and 6.1.1.4'
H H 0.0000 0.0000 'International Tables Vol C Tables 4.2.6.8 and 6.1.1.4'
Cl Cl 0.1484 0.1585 'International Tables Vol C Tables 4.2.6.8 and 6.1.1.4'
N N 0.0061 0.0033 'International Tables Vol C Tables 4.2.6.8 and 6.1.1.4'
Na Na 0.0362 0.0249 'International Tables Vol C Tables 4.2.6.8 and 6.1.1.4'
O O 0.0106 0.0060 'International Tables Vol C Tables 4.2.6.8 and 6.1.1.4'
P P 0.1023 0.0942 'International Tables Vol C Tables 4.2.6.8 and 6.1.1.4'
Ru Ru -1.2594 0.8363 'International Tables Vol C Tables 4.2.6.8 and 6.1.1.4'
W W -0.8490 6.8722 'International Tables Vol C Tables 4.2.6.8 and 6.1.1.4'

loop_
_geom_angle_atom_site_label_1
_geom_angle_atom_site_label_2
_geom_angle_atom_site_label_3
_geom_angle
_geom_angle_site_symmetry_1
_geom_angle_site_symmetry_3
_geom_angle_publ_flag
C2 C1 H1 118.3 . . ?
C2 C1 N1 123.4(14) . . ?
N1 C1 H1 118.3 . . ?
C1 C2 H2 120.1 . . ?
C1 C2 C3 119.9(14) . . ?
C3 C2 H2 120.1 . . ?
C2 C3 H3 121.1 . . ?
C2 C3 C4 117.8(12) . . ?
C4 C3 H3 121.1 . . ?
C3 C4 H4 120.5 . . ?
C5 C4 C3 119.0(13) . . ?
C5 C4 H4 120.5 . . ?
C4 C5 C6 122.7(11) . . ?
N1 C5 C4 121.1(11) . . ?
N1 C5 C6 116.0(10) . . ?
C7 C6 C5 124.6(11) . . ?
N2 C6 C5 113.9(11) . . ?
N2 C6 C7 121.3(11) . . ?
C6 C7 H7 119.9 . . ?
C8 C7 C6 120.2(13) . . ?
C8 C7 H7 119.9 . . ?
C7 C8 H8 120.8 . . ?
C7 C8 C9 118.5(14) . . ?
C9 C8 H8 120.8 . . ?
C8 C9 H9 120.3 . . ?
C10 C9 C8 119.3(12) . . ?
C10 C9 H9 120.3 . . ?
C9 C10 H10 119.1 . . ?
N2 C10 C9 121.8(12) . . ?
N2 C10 H10 119.1 . . ?
C12 C11 H11 118.3 . . ?
N3 C11 H11 118.3 . . ?
N3 C11 C12 123.3(15) . . ?
C11 C12 H12 120.8 . . ?
C13 C12 C11 118.4(14) . . ?
C13 C12 H12 120.8 . . ?
C12 C13 H13 120.1 . . ?
C12 C13 C14 119.8(14) . . ?
C14 C13 H13 120.1 . . ?
C13 C14 H14 121.4 . . ?
C15 C14 C13 117.2(13) . . ?
C15 C14 H14 121.4 . . ?
C14 C15 C16 121.7(12) . . ?
N3 C15 C14 122.6(11) . . ?
N3 C15 C16 115.6(10) . . ?
C17 C16 C15 124.3(12) . . ?
N4 C16 C15 114.5(11) . . ?
N4 C16 C17 121.2(10) . . ?
C16 C17 H17 120.9 . . ?
C16 C17 C18 118.3(14) . . ?
C18 C17 H17 120.9 . . ?
C17 C18 H18 120.0 . . ?
C19 C18 C17 120.0(15) . . ?
C19 C18 H18 120.0 . . ?
C18 C19 H19 120.4 . . ?
C20 C19 C18 119.2(13) . . ?
C20 C19 H19 120.4 . . ?
C19 C20 H20 117.9 . . ?
C19 C20 N4 124.2(14) . . ?
N4 C20 H20 117.9 . . ?
C1 N1 Ru1 126.5(10) . . ?
C5 N1 C1 118.7(11) . . ?
C5 N1 Ru1 114.4(7) . . ?
C6 N2 Ru1 115.0(8) . . ?
C10 N2 C6 118.9(11) . . ?
C10 N2 Ru1 126.1(9) . . ?
C11 N3 Ru2 126.9(9) . . ?
C15 N3 C11 118.6(12) . . ?
C15 N3 Ru2 114.4(7) . . ?
C16 N4 C20 117.1(11) . . ?
C16 N4 Ru2 113.2(8) . . ?
C20 N4 Ru2 128.1(9) . . ?
Ru1 O1 Ru2 164.3(5) . . ?
W3 O2 Ru2 158.2(6) . . ?
W4 O3 Ru2 169.3(5) . . ?
W2 O4 Ru1 158.1(5) . . ?
W1 O5 Ru1 165.2(5) . . ?
W3 O8 W2 126.5(5) . . ?
W5 O10 W2 152.3(5) . . ?
P1 O11 W2 127.1(5) . . ?
P1 O11 W3 128.0(5) . . ?
W3 O11 W2 93.2(3) . . ?
W7 O12 W3 151.8(5) . . ?
W6 O13 W3 151.1(5) . . ?
W6 O15 W4 128.6(5) . . ?
W4 O17 W1 151.6(5) . . ?
W8 O18 W2 150.4(5) . . ?
W5 O19 W1 130.5(6) . . ?
W8 O21 W5 145.7(5) . . ?
P1 O22 W1 126.2(5) . . ?
P1 O22 W5 126.6(5) . . ?
W1 O22 W5 90.1(3) . . ?
W7 O23 W8 127.4(5) . . ?
P1 O24 W7 123.5(5) . . ?
P1 O24 W8 122.6(5) . . ?
P1 O24 W11 128.7(5) . . ?
W7 O24 W8 89.8(3) . . ?
W11 O24 W7 91.0(3) . . ?
W11 O24 W8 90.4(3) . . ?
W7 O26 W6 144.8(6) . . ?
W10 O27 W6 127.9(5) . . ?
W10 O29 W4 130.0(5) . . ?
W11 O30 W8 128.6(5) . . ?
W9 O31 W1 130.1(5) . . ?
W9 O32 W5 129.1(4) . . ?
W9 O33 W11 149.7(5) . . ?
W10 O36 W9 151.0(5) . . ?
W11 O37 W10 149.3(5) . . ?
W11 O38 W7 128.3(6) . . ?
P1 O39 W4 125.6(5) . . ?
P1 O39 W6 127.5(5) . . ?
W6 O39 W4 90.5(3) . . ?
O22 P1 O11 110.2(5) . . ?
O22 P1 O24 108.9(5) . . ?
O24 P1 O11 109.1(5) . . ?
O39 P1 O11 109.4(5) . . ?
O39 P1 O22 110.9(5) . . ?
O39 P1 O24 108.3(6) . . ?
O41 P1 O44 102(2) . . ?
O42 P1 O41 112.8(19) . . ?
O42 P1 O44 101.9(19) . . ?
O43 P1 O41 110(2) . . ?
O43 P1 O42 118(2) . . ?
O43 P1 O44 110(3) . . ?
N1 Ru1 Cl1 92.2(3) . . ?
N2 Ru1 Cl1 90.7(3) . . ?
N2 Ru1 N1 80.1(4) . . ?
O1 Ru1 Cl1 177.9(3) . . ?
O1 Ru1 N1 88.8(4) . . ?
O1 Ru1 N2 91.4(4) . . ?
O1 Ru1 O4 91.3(4) . . ?
O1 Ru1 O5 89.1(3) . . ?
O4 Ru1 Cl1 88.0(3) . . ?
O4 Ru1 N1 172.8(4) . . ?
O4 Ru1 N2 92.7(4) . . ?
O4 Ru1 O5 90.2(4) . . ?
O5 Ru1 Cl1 88.9(3) . . ?
O5 Ru1 N1 97.0(4) . . ?
O5 Ru1 N2 177.1(4) . . ?
N3 Ru2 Cl2 90.4(3) . . ?
N4 Ru2 Cl2 92.2(3) . . ?
N4 Ru2 N3 80.4(4) . . ?
O1 Ru2 Cl2 177.7(3) . . ?
O1 Ru2 N3 90.0(4) . . ?
O1 Ru2 N4 85.6(4) . . ?
O1 Ru2 O2 91.5(3) . . ?
O1 Ru2 O3 90.6(3) . . ?
O2 Ru2 Cl2 87.9(2) . . ?
O2 Ru2 N3 174.4(4) . . ?
O2 Ru2 N4 94.4(4) . . ?
O3 Ru2 Cl2 91.6(3) . . ?
O3 Ru2 N3 96.9(4) . . ?
O3 Ru2 N4 175.3(4) . . ?
O3 Ru2 O2 88.5(4) . . ?
O5 W1 O17 93.9(4) . . ?
O5 W1 O19 89.8(4) . . ?
O5 W1 O22 92.4(4) . . ?
O5 W1 O31 162.1(4) . . ?
O5 W1 O41 74.8(9) . . ?
O9 W1 O5 102.4(5) . . ?
O9 W1 O17 103.0(4) . . ?
O9 W1 O19 102.9(4) . . ?
O9 W1 O22 163.5(4) . . ?
O9 W1 O31 94.8(5) . . ?
O9 W1 O41 152.1(9) . . ?
O17 W1 O19 152.4(4) . . ?
O17 W1 O22 83.0(4) . . ?
O17 W1 O31 86.8(4) . . ?
O17 W1 O41 50.4(9) . . ?
O19 W1 O22 69.5(4) . . ?
O19 W1 O31 81.6(4) . . ?
O19 W1 O41 104.9(9) . . ?
O31 W1 O22 69.9(4) . . ?
O31 W1 O41 92.2(9) . . ?
O4 W2 O8 96.5(4) . . ?
O4 W2 O10 89.5(4) . . ?
O4 W2 O11 82.7(4) . . ?
O4 W2 O18 162.5(4) . . ?
O6 W2 O4 101.7(4) . . ?
O6 W2 O8 100.9(4) . . ?
O6 W2 O10 100.8(4) . . ?
O6 W2 O11 169.7(4) . . ?
O6 W2 O18 94.2(4) . . ?
O8 W2 O10 155.8(4) . . ?
O8 W2 O11 69.2(3) . . ?
O8 W2 O18 87.8(4) . . ?
O10 W2 O11 88.5(3) . . ?
O10 W2 O18 80.2(3) . . ?
O18 W2 O11 82.9(3) . . ?
O2 W3 O8 96.1(4) . . ?
O2 W3 O11 83.4(4) . . ?
O2 W3 O12 162.8(4) . . ?
O2 W3 O13 90.7(4) . . ?
O2 W3 O43 104.8(10) . . ?
O7 W3 O2 101.5(4) . . ?
O7 W3 O8 100.4(4) . . ?
O7 W3 O11 169.9(4) . . ?
O7 W3 O12 94.7(4) . . ?
O7 W3 O13 100.3(4) . . ?
O7 W3 O43 144.3(11) . . ?
O8 W3 O11 70.1(3) . . ?
O8 W3 O12 86.4(4) . . ?
O8 W3 O13 156.5(4) . . ?
O8 W3 O43 100.3(11) . . ?
O12 W3 O11 81.4(3) . . ?
O12 W3 O43 58.1(10) . . ?
O13 W3 O11 88.4(3) . . ?
O13 W3 O12 80.8(4) . . ?
O13 W3 O43 56.1(11) . . ?
O3 W4 O15 89.6(4) . . ?
O3 W4 O17 96.0(4) . . ?
O3 W4 O29 162.7(4) . . ?
O3 W4 O39 93.3(4) . . ?
O3 W4 O41 76.6(9) . . ?
O14 W4 O3 101.6(5) . . ?
O14 W4 O15 102.2(5) . . ?
O14 W4 O17 103.2(5) . . ?
O14 W4 O29 94.7(5) . . ?
O14 W4 O39 162.9(4) . . ?
O14 W4 O41 152.4(10) . . ?
O15 W4 O29 81.4(4) . . ?
O15 W4 O39 69.4(4) . . ?
O15 W4 O41 105.3(9) . . ?
O17 W4 O15 152.2(4) . . ?
O17 W4 O29 85.5(4) . . ?
O17 W4 O39 83.1(4) . . ?
O17 W4 O41 50.5(9) . . ?
O29 W4 O39 69.7(4) . . ?
O29 W4 O41 91.4(9) . . ?
O10 W5 O19 93.9(4) . . ?
O10 W5 O21 86.8(4) . . ?
O10 W5 O22 85.1(3) . . ?
O10 W5 O32 155.9(4) . . ?
O10 W5 O42 58.4(8) . . ?
O19 W5 O21 155.5(4) . . ?
O19 W5 O22 69.6(4) . . ?
O19 W5 O32 84.8(4) . . ?
O19 W5 O42 100.1(8) . . ?
O20 W5 O10 103.8(4) . . ?
O20 W5 O19 101.1(4) . . ?
O20 W5 O21 102.6(4) . . ?
O20 W5 O22 167.9(4) . . ?
O20 W5 O32 100.0(4) . . ?
O20 W5 O42 153.2(8) . . ?
O21 W5 O22 86.0(4) . . ?
O21 W5 O32 84.8(4) . . ?
O21 W5 O42 59.7(8) . . ?
O32 W5 O22 71.9(3) . . ?
O32 W5 O42 98.1(8) . . ?
O13 W6 O26 87.9(4) . . ?
O13 W6 O27 156.8(4) . . ?
O13 W6 O39 84.1(4) . . ?
O13 W6 O43 57.4(11) . . ?
O15 W6 O13 91.6(4) . . ?
O15 W6 O26 158.0(4) . . ?
O15 W6 O27 85.5(4) . . ?
O15 W6 O39 71.4(4) . . ?
O15 W6 O43 97.9(10) . . ?
O16 W6 O13 103.1(5) . . ?
O16 W6 O15 100.3(5) . . ?
O16 W6 O26 101.1(5) . . ?
O16 W6 O27 100.1(5) . . ?
O16 W6 O39 169.4(4) . . ?
O16 W6 O43 153.7(10) . . ?
O26 W6 O27 86.3(4) . . ?
O26 W6 O39 86.7(4) . . ?
O26 W6 O43 63.6(10) . . ?
O27 W6 O39 73.1(4) . . ?
O27 W6 O43 100.1(11) . . ?
O12 W7 O23 91.5(4) . . ?
O12 W7 O24 85.5(4) . . ?
O12 W7 O26 88.9(4) . . ?
O12 W7 O38 154.9(4) . . ?
O23 W7 O24 72.2(4) . . ?
O23 W7 O38 84.9(4) . . ?
O25 W7 O12 106.3(4) . . ?
O25 W7 O23 99.7(5) . . ?
O25 W7 O24 166.2(4) . . ?
O25 W7 O26 101.2(5) . . ?
O25 W7 O38 98.8(4) . . ?
O26 W7 O23 158.1(4) . . ?
O26 W7 O24 86.0(4) . . ?
O26 W7 O38 85.5(4) . . ?
O38 W7 O24 69.7(4) . . ?
O18 W8 O21 89.3(4) . . ?
O18 W8 O23 90.5(4) . . ?
O18 W8 O24 86.1(3) . . ?
O18 W8 O30 155.2(4) . . ?
O21 W8 O23 156.5(4) . . ?
O21 W8 O24 86.0(3) . . ?
O21 W8 O30 86.3(4) . . ?
O23 W8 O24 70.5(3) . . ?
O23 W8 O30 84.1(4) . . ?
O30 W8 O24 69.3(3) . . ?
O40 W8 O18 103.8(4) . . ?
O40 W8 O21 103.6(4) . . ?
O40 W8 O23 99.2(4) . . ?
O40 W8 O24 166.1(4) . . ?
O40 W8 O30 101.0(4) . . ?
O31 W9 O32 89.8(4) . . ?
O31 W9 O33 153.7(4) . . ?
O31 W9 O36 87.4(5) . . ?
O31 W9 O44 103.9(11) . . ?
O32 W9 O36 154.9(4) . . ?
O32 W9 O44 98.8(11) . . ?
O33 W9 O32 85.0(4) . . ?
O33 W9 O36 86.5(4) . . ?
O33 W9 O44 51.9(11) . . ?
O34 W9 O31 102.5(4) . . ?
O34 W9 O32 101.1(4) . . ?
O34 W9 O33 103.8(4) . . ?
O34 W9 O36 103.8(5) . . ?
O34 W9 O44 146.8(11) . . ?
O36 W9 O44 57.9(10) . . ?
O27 W10 O37 84.5(4) . . ?
O28 W10 O27 100.3(4) . . ?
O28 W10 O29 103.1(4) . . ?
O28 W10 O36 103.9(5) . . ?
O28 W10 O37 103.2(4) . . ?
O29 W10 O27 89.8(4) . . ?
O29 W10 O36 88.2(5) . . ?
O29 W10 O37 153.7(4) . . ?
O36 W10 O27 155.5(4) . . ?
O36 W10 O37 86.5(4) . . ?
O30 W11 O24 71.7(4) . . ?
O30 W11 O33 87.2(4) . . ?
O30 W11 O37 155.4(4) . . ?
O30 W11 O38 87.7(4) . . ?
O30 W11 O44 100.5(11) . . ?
O33 W11 O24 84.4(3) . . ?
O33 W11 O44 55.2(11) . . ?
O35 W11 O24 168.9(5) . . ?
O35 W11 O30 100.8(5) . . ?
O35 W11 O33 103.7(5) . . ?
O35 W11 O37 103.8(5) . . ?
O35 W11 O38 101.2(5) . . ?
O35 W11 O44 148.9(12) . . ?
O37 W11 O24 83.9(4) . . ?
O37 W11 O33 87.5(4) . . ?
O37 W11 O44 57.3(11) . . ?
O38 W11 O24 70.9(4) . . ?
O38 W11 O33 155.1(4) . . ?
O38 W11 O37 87.1(4) . . ?
O38 W11 O44 102.0(11) . . ?
P1 O41 W1 128.1(19) . . ?
P1 O41 W4 128(2) . . ?
W1 O41 W4 101.5(13) . . ?
P1 O42 W5 129.0(17) . . ?
P1 O43 W3 125(3) . . ?
P1 O43 W6 130(3) . . ?
W6 O43 W3 94.0(15) . . ?
P1 O44 W9 118(2) . . ?
P1 O44 W11 127(2) . . ?
W11 O44 W9 100.3(16) . . ?

loop_
_geom_bond_atom_site_label_1
_geom_bond_atom_site_label_2
_geom_bond_distance
_geom_bond_site_symmetry_2
_geom_bond_publ_flag
C1 H1 0.9500 . ?
C1 C2 1.340(18) . ?
C1 N1 1.339(15) . ?
C2 H2 0.9500 . ?
C2 C3 1.360(19) . ?
C3 H3 0.9500 . ?
C3 C4 1.419(17) . ?
C4 H4 0.9500 . ?
C4 C5 1.375(15) . ?
C5 C6 1.488(15) . ?
C5 N1 1.336(13) . ?
C6 C7 1.364(16) . ?
C6 N2 1.353(15) . ?
C7 H7 0.9500 . ?
C7 C8 1.364(16) . ?
C8 H8 0.9500 . ?
C8 C9 1.386(18) . ?
C9 H9 0.9500 . ?
C9 C10 1.369(17) . ?
C10 H10 0.9500 . ?
C10 N2 1.336(15) . ?
C11 H11 0.9500 . ?
C11 C12 1.362(19) . ?
C11 N3 1.340(15) . ?
C12 H12 0.9500 . ?
C12 C13 1.351(19) . ?
C13 H13 0.9500 . ?
C13 C14 1.408(18) . ?
C14 H14 0.9500 . ?
C14 C15 1.391(17) . ?
C15 C16 1.509(14) . ?
C15 N3 1.307(14) . ?
C16 C17 1.379(16) . ?
C16 N4 1.361(15) . ?
C17 H17 0.9500 . ?
C17 C18 1.405(17) . ?
C18 H18 0.9500 . ?
C18 C19 1.349(19) . ?
C19 H19 0.9500 . ?
C19 C20 1.324(17) . ?
C20 H20 0.9500 . ?
C20 N4 1.369(14) . ?
Cl1 Ru1 2.321(4) . ?
Cl2 Ru2 2.344(4) . ?
N1 Ru1 2.041(10) . ?
N2 Ru1 2.037(10) . ?
N3 Ru2 2.056(10) . ?
N4 Ru2 2.037(10) . ?
O1 Ru1 1.804(8) . ?
O1 Ru2 1.809(8) . ?
O2 Ru2 2.021(8) . ?
O2 W3 1.770(8) . ?
O3 Ru2 2.001(9) . ?
O3 W4 1.803(9) . ?
O4 Ru1 2.007(8) . ?
O4 W2 1.770(8) . ?
O5 Ru1 2.008(9) . ?
O5 W1 1.778(8) . ?
O6 W2 1.695(8) . ?
O7 W3 1.708(8) . ?
O8 W2 1.923(8) . ?
O8 W3 1.913(8) . ?
O9 W1 1.707(9) . ?
O10 W2 1.964(9) . ?
O10 W5 1.830(9) . ?
O11 P1 1.552(9) . ?
O11 W2 2.375(8) . ?
O11 W3 2.340(9) . ?
O12 W3 2.031(9) . ?
O12 W7 1.809(8) . ?
O13 W3 1.936(9) . ?
O13 W6 1.868(8) . ?
O14 W4 1.709(9) . ?
O15 W4 1.982(9) . ?
O15 W6 1.868(10) . ?
O16 W6 1.700(9) . ?
O17 W1 1.886(9) . ?
O17 W4 1.883(9) . ?
O18 W2 2.009(8) . ?
O18 W8 1.830(8) . ?
O19 W1 1.935(8) . ?
O19 W5 1.883(9) . ?
O20 W5 1.688(8) . ?
O21 W5 1.905(9) . ?
O21 W8 1.882(9) . ?
O22 P1 1.507(9) . ?
O22 W1 2.437(9) . ?
O22 W5 2.463(8) . ?
O23 W7 1.911(9) . ?
O23 W8 1.957(9) . ?
O24 P1 1.552(10) . ?
O24 W7 2.437(9) . ?
O24 W8 2.479(10) . ?
O24 W11 2.420(9) . ?
O25 W7 1.695(9) . ?
O26 W6 1.904(10) . ?
O26 W7 1.895(10) . ?
O27 W6 1.944(9) . ?
O27 W10 1.904(9) . ?
O28 W10 1.703(8) . ?
O29 W4 2.049(8) . ?
O29 W10 1.855(10) . ?
O30 W8 1.966(8) . ?
O30 W11 1.890(9) . ?
O31 W1 2.015(8) . ?
O31 W9 1.871(10) . ?
O32 W5 1.947(8) . ?
O32 W9 1.896(8) . ?
O33 W9 1.889(10) . ?
O33 W11 1.910(9) . ?
O34 W9 1.706(8) . ?
O35 W11 1.685(10) . ?
O36 W9 1.897(10) . ?
O36 W10 1.887(10) . ?
O37 W10 1.909(10) . ?
O37 W11 1.905(9) . ?
O38 W7 1.950(9) . ?
O38 W11 1.899(9) . ?
O39 P1 1.495(9) . ?
O39 W4 2.449(9) . ?
O39 W6 2.435(10) . ?
O40 W8 1.682(8) . ?
P1 O41 1.56(4) . ?
P1 O42 1.51(3) . ?
P1 O43 1.39(4) . ?
P1 O44 1.72(4) . ?
W1 O41 2.36(4) . ?
W3 O43 2.54(4) . ?
W4 O41 2.36(3) . ?
W5 O42 2.43(3) . ?
W6 O43 2.50(5) . ?
W9 O44 2.47(4) . ?
W11 O44 2.30(5) . ?

loop_
_geom_torsion_atom_site_label_1
_geom_torsion_atom_site_label_2
_geom_torsion_atom_site_label_3
_geom_torsion_atom_site_label_4
_geom_torsion
_geom_torsion_site_symmetry_1
_geom_torsion_site_symmetry_2
_geom_torsion_site_symmetry_3
_geom_torsion_site_symmetry_4
_geom_torsion_publ_flag
C1 C2 C3 C4 -1(2) . . . . ?
C2 C1 N1 C5 0.9(18) . . . . ?
C2 C1 N1 Ru1 -171.6(10) . . . . ?
C2 C3 C4 C5 -1.0(19) . . . . ?
C3 C4 C5 C6 178.2(11) . . . . ?
C3 C4 C5 N1 3.3(18) . . . . ?
C4 C5 C6 C7 8.2(19) . . . . ?
C4 C5 C6 N2 -175.4(11) . . . . ?
C4 C5 N1 C1 -3.2(16) . . . . ?
C4 C5 N1 Ru1 170.1(9) . . . . ?
C5 C6 C7 C8 177.1(12) . . . . ?
C5 C6 N2 C10 -177.8(10) . . . . ?
C5 C6 N2 Ru1 5.5(13) . . . . ?
C6 C5 N1 C1 -178.5(11) . . . . ?
C6 C5 N1 Ru1 -5.1(12) . . . . ?
C6 C7 C8 C9 -1(2) . . . . ?
C7 C6 N2 C10 -1.3(18) . . . . ?
C7 C6 N2 Ru1 -178.0(9) . . . . ?
C7 C8 C9 C10 1(2) . . . . ?
C8 C9 C10 N2 -1.3(19) . . . . ?
C9 C10 N2 C6 1.4(18) . . . . ?
C9 C10 N2 Ru1 177.8(9) . . . . ?
C11 C12 C13 C14 0(2) . . . . ?
C12 C11 N3 C15 -2(2) . . . . ?
C12 C11 N3 Ru2 175.5(10) . . . . ?
C12 C13 C14 C15 0(2) . . . . ?
C13 C14 C15 C16 177.5(11) . . . . ?
C13 C14 C15 N3 -0.9(19) . . . . ?
C14 C15 C16 C17 5.6(18) . . . . ?
C14 C15 C16 N4 -173.4(11) . . . . ?
C14 C15 N3 C11 1.7(17) . . . . ?
C14 C15 N3 Ru2 -175.9(9) . . . . ?
C15 C16 C17 C18 -179.0(11) . . . . ?
C15 C16 N4 C20 -179.8(10) . . . . ?
C15 C16 N4 Ru2 -13.2(12) . . . . ?
C16 C15 N3 C11 -176.8(11) . . . . ?
C16 C15 N3 Ru2 5.6(12) . . . . ?
C16 C17 C18 C19 -1.3(18) . . . . ?
C17 C16 N4 C20 1.2(16) . . . . ?
C17 C16 N4 Ru2 167.8(8) . . . . ?
C17 C18 C19 C20 2(2) . . . . ?
C18 C19 C20 N4 0(2) . . . . ?
C19 C20 N4 C16 -1.0(19) . . . . ?
C19 C20 N4 Ru2 -165.3(10) . . . . ?
N1 C1 C2 C3 1(2) . . . . ?
N1 C5 C6 C7 -176.6(11) . . . . ?
N1 C5 C6 N2 -0.2(15) . . . . ?
N2 C6 C7 C8 0.9(19) . . . . ?
N3 C11 C12 C13 1(2) . . . . ?
N3 C15 C16 C17 -175.9(11) . . . . ?
N3 C15 C16 N4 5.1(14) . . . . ?
N4 C16 C17 C18 -0.1(17) . . . . ?
Ru1 O1 Ru2 N3 147.0(18) . . . . ?
Ru1 O1 Ru2 N4 -132.7(18) . . . . ?
Ru1 O1 Ru2 O2 -38.4(18) . . . . ?
Ru1 O1 Ru2 O3 50.1(18) . . . . ?
Ru1 O4 W2 O6 -121.6(13) . . . . ?
Ru1 O4 W2 O8 135.9(13) . . . . ?
Ru1 O4 W2 O10 -20.7(13) . . . . ?
Ru1 O4 W2 O11 67.9(13) . . . . ?
Ru1 O4 W2 O18 33(2) . . . . ?
Ru1 O5 W1 O9 54(2) . . . . ?
Ru1 O5 W1 O17 158(2) . . . . ?
Ru1 O5 W1 O19 -49(2) . . . . ?
Ru1 O5 W1 O22 -119(2) . . . . ?
Ru1 O5 W1 O31 -110(2) . . . . ?
Ru1 O5 W1 O41 -155(2) . . . . ?
Ru2 O1 Ru1 N1 -147.9(18) . . . . ?
Ru2 O1 Ru1 N2 132.0(18) . . . . ?
Ru2 O1 Ru1 O4 39.3(18) . . . . ?
Ru2 O1 Ru1 O5 -50.9(18) . . . . ?
Ru2 O2 W3 O7 122.7(13) . . . . ?
Ru2 O2 W3 O8 -135.4(13) . . . . ?
Ru2 O2 W3 O11 -66.3(13) . . . . ?
Ru2 O2 W3 O12 -38(2) . . . . ?
Ru2 O2 W3 O13 22.1(13) . . . . ?
Ru2 O2 W3 O43 -33.0(17) . . . . ?
Ru2 O3 W4 O14 -43(3) . . . . ?
Ru2 O3 W4 O15 59(3) . . . . ?
Ru2 O3 W4 O17 -148(3) . . . . ?
Ru2 O3 W4 O29 118(3) . . . . ?
Ru2 O3 W4 O39 129(3) . . . . ?
Ru2 O3 W4 O41 165(3) . . . . ?
W1 O17 W4 O3 -33.3(13) . . . . ?
W1 O17 W4 O14 -136.7(12) . . . . ?
W1 O17 W4 O15 67.5(16) . . . . ?
W1 O17 W4 O29 129.4(13) . . . . ?
W1 O17 W4 O39 59.4(12) . . . . ?
W1 O17 W4 O41 33.9(15) . . . . ?
W1 O19 W5 O10 78.8(6) . . . . ?
W1 O19 W5 O20 -176.4(6) . . . . ?
W1 O19 W5 O21 -11.9(12) . . . . ?
W1 O19 W5 O22 -4.5(5) . . . . ?
W1 O19 W5 O32 -77.1(6) . . . . ?
W1 O19 W5 O42 20.2(10) . . . . ?
W1 O22 P1 O11 62.9(7) . . . . ?
W1 O22 P1 O24 -177.5(5) . . . . ?
W1 O22 P1 O39 -58.4(7) . . . . ?
W1 O31 W9 O32 64.2(7) . . . . ?
W1 O31 W9 O33 -14.1(13) . . . . ?
W1 O31 W9 O34 165.6(6) . . . . ?
W1 O31 W9 O36 -90.9(7) . . . . ?
W1 O31 W9 O44 -34.9(13) . . . . ?
W2 O10 W5 O19 -108.5(11) . . . . ?
W2 O10 W5 O20 149.1(10) . . . . ?
W2 O10 W5 O21 46.9(11) . . . . ?
W2 O10 W5 O22 -39.4(10) . . . . ?
W2 O10 W5 O32 -22.6(17) . . . . ?
W2 O10 W5 O42 -9.1(13) . . . . ?
W2 O11 P1 O22 53.1(7) . . . . ?
W2 O11 P1 O24 -66.4(7) . . . . ?
W2 O11 P1 O39 175.3(6) . . . . ?
W2 O18 W8 O21 -33.9(11) . . . . ?
W2 O18 W8 O23 122.6(11) . . . . ?
W2 O18 W8 O24 52.2(10) . . . . ?
W2 O18 W8 O30 45.7(17) . . . . ?
W2 O18 W8 O40 -137.7(10) . . . . ?
W3 O11 P1 O22 -174.2(5) . . . . ?
W3 O11 P1 O24 66.3(7) . . . . ?
W3 O11 P1 O39 -52.0(8) . . . . ?
W3 O12 W7 O23 -124.9(12) . . . . ?
W3 O12 W7 O24 -52.9(11) . . . . ?
W3 O12 W7 O25 134.5(11) . . . . ?
W3 O12 W7 O26 33.1(12) . . . . ?
W3 O12 W7 O38 -43.7(17) . . . . ?
W3 O13 W6 O15 113.7(12) . . . . ?
W3 O13 W6 O16 -145.3(12) . . . . ?
W3 O13 W6 O26 -44.3(12) . . . . ?
W3 O13 W6 O27 31.4(19) . . . . ?
W3 O13 W6 O39 42.6(11) . . . . ?
W3 O13 W6 O43 15.3(15) . . . . ?
W4 O15 W6 O13 -79.3(6) . . . . ?
W4 O15 W6 O16 177.1(6) . . . . ?
W4 O15 W6 O26 9.2(14) . . . . ?
W4 O15 W6 O27 77.6(6) . . . . ?
W4 O15 W6 O39 3.9(5) . . . . ?
W4 O15 W6 O43 -21.9(12) . . . . ?
W4 O17 W1 O5 32.7(13) . . . . ?
W4 O17 W1 O9 136.4(12) . . . . ?
W4 O17 W1 O19 -64.4(16) . . . . ?
W4 O17 W1 O22 -59.2(12) . . . . ?
W4 O17 W1 O31 -129.4(12) . . . . ?
W4 O17 W1 O41 -33.9(15) . . . . ?
W4 O29 W10 O27 -64.9(7) . . . . ?
W4 O29 W10 O28 -165.5(7) . . . . ?
W4 O29 W10 O36 90.7(7) . . . . ?
W4 O29 W10 O37 12.2(14) . . . . ?
W4 O39 P1 O11 -63.4(7) . . . . ?
W4 O39 P1 O22 58.4(7) . . . . ?
W4 O39 P1 O24 177.8(5) . . . . ?
W5 O21 W8 O18 28.3(9) . . . . ?
W5 O21 W8 O23 -61.3(15) . . . . ?
W5 O21 W8 O24 -57.7(9) . . . . ?
W5 O21 W8 O30 -127.2(9) . . . . ?
W5 O21 W8 O40 132.4(9) . . . . ?
W5 O22 P1 O11 -60.2(7) . . . . ?
W5 O22 P1 O24 59.4(7) . . . . ?
W5 O22 P1 O39 178.5(6) . . . . ?
W5 O32 W9 O31 -62.2(7) . . . . ?
W5 O32 W9 O33 92.0(6) . . . . ?
W5 O32 W9 O34 -164.9(6) . . . . ?
W5 O32 W9 O36 21.2(15) . . . . ?
W5 O32 W9 O44 41.8(13) . . . . ?
W6 O26 W7 O12 -29.7(11) . . . . ?
W6 O26 W7 O23 61.6(16) . . . . ?
W6 O26 W7 O24 55.9(10) . . . . ?
W6 O26 W7 O25 -136.0(10) . . . . ?
W6 O26 W7 O38 125.8(11) . . . . ?
W6 O39 P1 O11 60.8(7) . . . . ?
W6 O39 P1 O22 -177.4(6) . . . . ?
W6 O39 P1 O24 -58.0(7) . . . . ?
W7 O24 P1 O11 -56.4(7) . . . . ?
W7 O24 P1 O22 -176.7(5) . . . . ?
W7 O24 P1 O39 62.6(7) . . . . ?
W7 O38 W11 O24 4.1(5) . . . . ?
W7 O38 W11 O30 -67.4(6) . . . . ?
W7 O38 W11 O33 11.0(13) . . . . ?
W7 O38 W11 O35 -167.9(6) . . . . ?
W7 O38 W11 O37 88.6(6) . . . . ?
W7 O38 W11 O44 33.0(13) . . . . ?
W8 O24 P1 O11 58.3(7) . . . . ?
W8 O24 P1 O22 -62.0(7) . . . . ?
W8 O24 P1 O39 177.4(5) . . . . ?
W8 O30 W11 O24 -2.8(5) . . . . ?
W8 O30 W11 O33 -87.8(6) . . . . ?
W8 O30 W11 O35 168.8(7) . . . . ?
W8 O30 W11 O37 -10.1(14) . . . . ?
W8 O30 W11 O38 67.8(7) . . . . ?
W8 O30 W11 O44 -34.0(13) . . . . ?
W9 O36 W10 O27 -37(2) . . . . ?
W9 O36 W10 O28 134.8(14) . . . . ?
W9 O36 W10 O29 -122.2(14) . . . . ?
W9 O36 W10 O37 32.0(14) . . . . ?
W10 O36 W9 O31 122.2(14) . . . . ?
W10 O36 W9 O32 38(2) . . . . ?
W10 O36 W9 O33 -32.3(14) . . . . ?
W10 O36 W9 O34 -135.6(14) . . . . ?
W10 O36 W9 O44 14.0(17) . . . . ?
W11 O24 P1 O11 179.8(5) . . . . ?
W11 O24 P1 O22 59.4(8) . . . . ?
W11 O24 P1 O39 -61.2(8) . . . . ?
W11 O33 W9 O31 -48.1(16) . . . . ?
W11 O33 W9 O32 -127.5(10) . . . . ?
W11 O33 W9 O34 132.2(10) . . . . ?
W11 O33 W9 O36 28.8(10) . . . . ?
W11 O33 W9 O44 -22.3(15) . . . . ?
O41 P1 O42 W5 46(3) . . . . ?
O41 P1 O43 W3 77(3) . . . . ?
O41 P1 O43 W6 -56(4) . . . . ?
O41 P1 O44 W9 -52(3) . . . . ?
O41 P1 O44 W11 178(2) . . . . ?
O42 P1 O41 W1 -33(3) . . . . ?
O42 P1 O41 W4 170(2) . . . . ?
O42 P1 O43 W3 -54(3) . . . . ?
O42 P1 O43 W6 172(2) . . . . ?
O42 P1 O44 W9 65(2) . . . . ?
O42 P1 O44 W11 -65(3) . . . . ?
O43 P1 O41 W1 -167(3) . . . . ?
O43 P1 O41 W4 36(3) . . . . ?
O43 P1 O42 W5 176(3) . . . . ?
O43 P1 O44 W9 -169(2) . . . . ?
O43 P1 O44 W11 61(3) . . . . ?
O44 P1 O41 W1 76(3) . . . . ?
O44 P1 O41 W4 -81(3) . . . . ?
O44 P1 O42 W5 -63(3) . . . . ?
O44 P1 O43 W3 -171(2) . . . . ?
O44 P1 O43 W6 56(4) . . . . ?

loop_
_smtbx_masks_void_nr
_smtbx_masks_void_average_x
_smtbx_masks_void_average_y
_smtbx_masks_void_average_z
_smtbx_masks_void_volume
_smtbx_masks_void_count_electrons
_smtbx_masks_void_content
1 -0.349 -0.896 -0.145 1626.2 452.8 '2 Na+,4 H+,20 H2O'
